data_7035066
loop_
_publ_author_name
'Beyeh, Ngong Kodiah'
'Puttreddy, Rakesh'

_publ_section_title
;
 Methylresorcinarene: a reaction vessel to control the coordination
 geometry of copper(ii) in pyridine N-oxide copper(ii) complexes.
;
_journal_issue 21
_journal_name_full 'Dalton transactions (Cambridge, England : 2003)'
_journal_page_first 9881
_journal_page_last 9886
_journal_paper_doi 10.1039/c5dt01143d
_journal_volume 44
_journal_year 2015
_chemical_formula_moiety 'C5 H5 Cl2 Cu N O'
_chemical_formula_sum 'C5 H5 Cl2 Cu N O'
_chemical_formula_weight 229.54
_chemical_name_systematic
;
 ?
;
_space_group_crystal_system monoclinic
_space_group_IT_number 14
_space_group_name_Hall '-P 2ybc'
_space_group_name_H-M_alt 'P 1 21/c 1'
_symmetry_space_group_name_Hall '-P 2ybc'
_symmetry_space_group_name_H-M 'P 1 21/c 1'
_atom_sites_solution_hydrogens geom
_audit_creation_date 2015-03-04
_audit_creation_method
;
Olex2 1.2
(compiled 2014.05.21 svn.r2940 for OlexSys, GUI svn.r4846)
;
_audit_update_record
;
2015-03-16 deposited with the CCDC.
2015-04-22 downloaded from the CCDC.
;
_cell_angle_alpha 90
_cell_angle_beta 105.34(3)
_cell_angle_gamma 90
_cell_formula_units_Z 4
_cell_length_a 5.8340(12)
_cell_length_b 13.603(3)
_cell_length_c 9.863(2)
_cell_measurement_reflns_used 1896
_cell_measurement_temperature 123(2)
_cell_measurement_theta_max 28.700
_cell_measurement_theta_min 0.407
_cell_volume 754.8(3)
_computing_molecular_graphics 'Olex2 (Dolomanov et al., 2009)'
_computing_publication_material 'Olex2 (Dolomanov et al., 2009)'
_computing_structure_refinement 'ShelXL (Sheldrick, 2008)'
_diffrn_ambient_temperature 123.0
_diffrn_measured_fraction_theta_full 0.999
_diffrn_measured_fraction_theta_max 0.999
_diffrn_measurement_device_type 'Bruker P4'
_diffrn_measurement_method '\w scans'
_diffrn_radiation_monochromator graphite
_diffrn_radiation_type MoK\a
_diffrn_radiation_wavelength 0.71073
_diffrn_reflns_av_R_equivalents 0.0635
_diffrn_reflns_av_unetI/netI 0.0576
_diffrn_reflns_laue_measured_fraction_full 0.999
_diffrn_reflns_laue_measured_fraction_max 0.999
_diffrn_reflns_limit_h_max 7
_diffrn_reflns_limit_h_min -5
_diffrn_reflns_limit_k_max 13
_diffrn_reflns_limit_k_min -16
_diffrn_reflns_limit_l_max 11
_diffrn_reflns_limit_l_min -9
_diffrn_reflns_number 6631
_diffrn_reflns_point_group_measured_fraction_full 0.999
_diffrn_reflns_point_group_measured_fraction_max 0.999
_diffrn_reflns_theta_full 25.242
_diffrn_reflns_theta_max 25.250
_diffrn_reflns_theta_min 2.613
_exptl_absorpt_coefficient_mu 3.523
_exptl_absorpt_correction_T_max 0.7457
_exptl_absorpt_correction_T_min 0.5350
_exptl_absorpt_correction_type multi-scan
_exptl_absorpt_process_details
;
SADABS-2012/1 (Bruker,2012) was used for absorption correction.
wR2(int) was 0.0874 before and 0.0656 after correction.
The Ratio of minimum to maximum transmission is 0.7174.
The \l/2 correction factor is 0.0015.
;
_exptl_crystal_colour blue
_exptl_crystal_colour_primary blue
_exptl_crystal_density_diffrn 2.020
_exptl_crystal_description block
_exptl_crystal_F_000 452
_exptl_crystal_size_max 0.41
_exptl_crystal_size_mid 0.38
_exptl_crystal_size_min 0.37
_refine_diff_density_max 0.621
_refine_diff_density_min -0.711
_refine_diff_density_rms 0.205
_refine_ls_extinction_method none
_refine_ls_goodness_of_fit_ref 1.051
_refine_ls_hydrogen_treatment constr
_refine_ls_matrix_type full
_refine_ls_number_parameters 91
_refine_ls_number_reflns 1361
_refine_ls_number_restraints 0
_refine_ls_restrained_S_all 1.051
_refine_ls_R_factor_all 0.0579
_refine_ls_R_factor_gt 0.0381
_refine_ls_shift/su_max 0.000
_refine_ls_shift/su_mean 0.000
_refine_ls_structure_factor_coef Fsqd
_refine_ls_weighting_details 'w=1/[\s^2^(Fo^2^)+(0.0227P)^2^+1.4129P] where P=(Fo^2^+2Fc^2^)/3'
_refine_ls_weighting_scheme calc
_refine_ls_wR_factor_gt 0.0707
_refine_ls_wR_factor_ref 0.0758
_reflns_Friedel_coverage 0.000
_reflns_number_gt 1099
_reflns_number_total 1361
_reflns_threshold_expression 'I > 2\s(I)'
_cod_data_source_file c5dt01143d2.cif
_cod_data_source_block III
_cod_depositor_comments 'Adding full bibliography for 7035064--7035069.cif.'
_cod_database_code 7035066
_shelxl_version_number 2013-4
_shelx_space_group_comment
;
The symmetry employed for this shelxl refinement is uniquely defined
by the following loop, which should always be used as a source of
symmetry information in preference to the above space-group names.
They are only intended as comments.
;
_olex2_refinement_description
;
1. Fixed Uiso
 At 1.2 times of:
  All C(H) groups
2.a Aromatic/amide H refined with riding coordinates:
 C1(H1), C2(H2), C3(H3), C4(H4), C5(H5)
;
_olex2_submission_special_instructions 'No special instructions were received'

loop_
_space_group_symop_operation_xyz
'x, y, z'
'-x, y+1/2, -z+1/2'
'-x, -y, -z'
'x, -y-1/2, z-1/2'

loop_
_atom_site_label
_atom_site_type_symbol
_atom_site_fract_x
_atom_site_fract_y
_atom_site_fract_z
_atom_site_U_iso_or_equiv
_atom_site_adp_type
_atom_site_occupancy
_atom_site_site_symmetry_order
_atom_site_calc_flag
_atom_site_refinement_flags_posn
Cu1 Cu 0.26933(9) 0.51673(4) 0.09510(5) 0.01779(17) Uani 1 1 d .
Cl1 Cl 0.59211(18) 0.42289(8) 0.14135(10) 0.0204(3) Uani 1 1 d .
Cl2 Cl 0.36427(19) 0.61561(8) 0.28003(10) 0.0222(3) Uani 1 1 d .
O1 O 0.0349(5) 0.4159(2) -0.0107(3) 0.0197(7) Uani 1 1 d .
N1 N 0.0786(6) 0.3210(3) -0.0385(3) 0.0160(8) Uani 1 1 d .
C1 C 0.2243(8) 0.3036(4) -0.1206(4) 0.0207(10) Uani 1 1 d .
H1 H 0.2900 0.3567 -0.1604 0.025 Uiso 1 1 calc R
C2 C 0.2775(8) 0.2085(3) -0.1467(4) 0.0213(10) Uani 1 1 d .
H2 H 0.3849 0.1951 -0.2018 0.026 Uiso 1 1 calc R
C3 C 0.1726(8) 0.1322(4) -0.0915(4) 0.0262(11) Uani 1 1 d .
H3 H 0.2074 0.0658 -0.1087 0.031 Uiso 1 1 calc R
C4 C 0.0169(8) 0.1532(4) -0.0113(4) 0.0251(11) Uani 1 1 d .
H4 H -0.0570 0.1014 0.0261 0.030 Uiso 1 1 calc R
C5 C -0.0301(8) 0.2487(3) 0.0141(4) 0.0200(10) Uani 1 1 d .
H5 H -0.1382 0.2640 0.0681 0.024 Uiso 1 1 calc R

loop_
_atom_site_aniso_label
_atom_site_aniso_U_11
_atom_site_aniso_U_22
_atom_site_aniso_U_33
_atom_site_aniso_U_23
_atom_site_aniso_U_13
_atom_site_aniso_U_12
Cu1 0.0146(3) 0.0184(3) 0.0201(3) -0.0030(2) 0.0040(2) 0.0009(2)
Cl1 0.0175(6) 0.0236(7) 0.0211(5) 0.0048(4) 0.0065(4) 0.0036(5)
Cl2 0.0231(6) 0.0270(7) 0.0175(5) -0.0052(4) 0.0074(4) -0.0026(5)
O1 0.0132(16) 0.0162(18) 0.0285(16) -0.0065(13) 0.0037(13) 0.0017(13)
N1 0.0134(18) 0.017(2) 0.0175(18) -0.0041(15) 0.0039(15) 0.0020(16)
C1 0.019(2) 0.025(3) 0.019(2) -0.0019(18) 0.0060(19) -0.001(2)
C2 0.020(3) 0.027(3) 0.018(2) -0.0054(18) 0.0067(19) 0.002(2)
C3 0.031(3) 0.025(3) 0.021(2) -0.002(2) 0.005(2) 0.008(2)
C4 0.034(3) 0.016(3) 0.026(2) 0.0033(19) 0.010(2) -0.002(2)
C5 0.023(3) 0.022(3) 0.018(2) -0.0022(18) 0.0103(19) -0.001(2)

loop_
_atom_type_symbol
_atom_type_description
_atom_type_scat_dispersion_real
_atom_type_scat_dispersion_imag
_atom_type_scat_source
C C 0.0033 0.0016 'International Tables Vol C Tables 4.2.6.8 and 6.1.1.4'
H H 0.0000 0.0000 'International Tables Vol C Tables 4.2.6.8 and 6.1.1.4'
N N 0.0061 0.0033 'International Tables Vol C Tables 4.2.6.8 and 6.1.1.4'
O O 0.0106 0.0060 'International Tables Vol C Tables 4.2.6.8 and 6.1.1.4'
Cl Cl 0.1484 0.1585 'International Tables Vol C Tables 4.2.6.8 and 6.1.1.4'
Cu Cu 0.3201 1.2651 'International Tables Vol C Tables 4.2.6.8 and 6.1.1.4'

loop_
_geom_angle_atom_site_label_1
_geom_angle_atom_site_label_2
_geom_angle_atom_site_label_3
_geom_angle
_geom_angle_site_symmetry_1
_geom_angle_site_symmetry_3
Cl2 Cu1 Cl1 99.57(5) . .
O1 Cu1 Cl1 166.43(9) 3_565 .
O1 Cu1 Cl1 97.90(9) . .
O1 Cu1 Cl2 93.81(9) 3_565 .
O1 Cu1 Cl2 145.55(8) . .
O1 Cu1 O1 71.76(14) 3_565 .
Cu1 O1 Cu1 108.24(14) 3_565 .
N1 O1 Cu1 123.5(2) . 3_565
N1 O1 Cu1 127.7(2) . .
C1 N1 O1 118.2(3) . .
C1 N1 C5 122.8(4) . .
C5 N1 O1 119.0(3) . .
N1 C1 H1 120.3 . .
N1 C1 C2 119.4(4) . .
C2 C1 H1 120.3 . .
C1 C2 H2 120.4 . .
C1 C2 C3 119.2(4) . .
C3 C2 H2 120.4 . .
C2 C3 H3 120.2 . .
C4 C3 C2 119.6(4) . .
C4 C3 H3 120.2 . .
C3 C4 H4 120.1 . .
C5 C4 C3 119.8(4) . .
C5 C4 H4 120.1 . .
N1 C5 C4 119.1(4) . .
N1 C5 H5 120.4 . .
C4 C5 H5 120.4 . .

loop_
_geom_bond_atom_site_label_1
_geom_bond_atom_site_label_2
_geom_bond_distance
_geom_bond_site_symmetry_2
Cu1 Cl1 2.2202(12) .
Cu1 Cl2 2.2155(12) .
Cu1 O1 2.021(3) .
Cu1 O1 1.975(3) 3_565
O1 Cu1 1.975(3) 3_565
O1 N1 1.358(4) .
N1 C1 1.341(5) .
N1 C5 1.346(5) .
C1 H1 0.9500 .
C1 C2 1.370(6) .
C2 H2 0.9500 .
C2 C3 1.388(6) .
C3 H3 0.9500 .
C3 C4 1.383(6) .
C4 H4 0.9500 .
C4 C5 1.364(6) .
C5 H5 0.9500 .
